data_7157170
loop_
_publ_author_name
'Gong, Ying'
'Xu, Sheng-Wen'
'Liu, Xiong-Wei'
'Li, Zheng'
'Liu, Xiong-Li'
'Yao, Zhen'
'Zhou, Ying'

_publ_section_title
;
 Thermal-mediated [1,3]-hydrogen transfer as the key step: access to
 oxindole-chromone hybrid collection with structural diversity
;
_journal_name_full 'Organic &amp; Biomolecular Chemistry'
_journal_paper_doi 10.1039/C9OB02193K
_journal_year 2019
_chemical_formula_moiety 'C20 H17 N O4'
_chemical_formula_sum 'C20 H17 N O4'
_chemical_formula_weight 335.35
_space_group_crystal_system monoclinic
_space_group_IT_number 14
_space_group_name_Hall '-P 2yn'
_space_group_name_H-M_alt 'P 1 21/n 1'
_symmetry_space_group_name_Hall '-P 2yn'
_symmetry_space_group_name_H-M 'P 1 21/n 1'
_atom_sites_solution_hydrogens geom
_atom_sites_solution_primary dual
_audit_creation_date 2017-11-07
_audit_creation_method
;
Olex2 1.2
(compiled 2017.08.10 svn.r3458 for OlexSys, GUI svn.r5381)
;
_audit_update_record
;
2018-05-16 deposited with the CCDC.    2019-10-24 downloaded from the CCDC.
;
_cell_angle_alpha 90
_cell_angle_beta 100.690(5)
_cell_angle_gamma 90
_cell_formula_units_Z 4
_cell_length_a 9.0065(5)
_cell_length_b 11.3472(6)
_cell_length_c 15.5009(9)
_cell_measurement_reflns_used 4221
_cell_measurement_temperature 100.00(10)
_cell_measurement_theta_max 28.9360
_cell_measurement_theta_min 3.6920
_cell_volume 1556.68(15)
_computing_cell_refinement 'CrysAlisPro 1.171.38.43f (Rigaku OD, 2015)'
_computing_data_collection 'CrysAlisPro 1.171.38.43f (Rigaku OD, 2015)'
_computing_data_reduction 'CrysAlisPro 1.171.38.43f (Rigaku OD, 2015)'
_computing_molecular_graphics 'Olex2 (Dolomanov et al., 2009)'
_computing_publication_material 'Olex2 (Dolomanov et al., 2009)'
_computing_structure_refinement 'ShelXL (Sheldrick, 2015)'
_computing_structure_solution 'ShelXT (Sheldrick, 2015)'
_diffrn_ambient_environment N~2~
_diffrn_ambient_temperature 100.00(10)
_diffrn_detector 'CCD plate'
_diffrn_detector_area_resol_mean 5.2684
_diffrn_detector_type AtlasS2
_diffrn_measured_fraction_theta_full 0.998
_diffrn_measured_fraction_theta_max 0.885
_diffrn_measurement_details
;
List of Runs (angles in degrees, time in seconds):

  # Type    Start    End  Width  t~exp~   \w     \q     \k     \f   Frames
#--------------------------------------------------------------------------
  1  \w    -40.00  60.00   1.00    2.00    --  -11.59  57.00-120.00  100
  2  \w     42.00  68.00   1.00    2.00    --   11.74 178.00  90.00   26
  3  \w    -83.00  11.00   1.00    2.00    --  -11.59 -57.00  90.00   94
  4  \w    -74.00   7.00   1.00    2.00    --  -11.59 -77.00 -30.00   81
;
_diffrn_measurement_device 'four-circle diffractometer'
_diffrn_measurement_device_type 'SuperNova, Dual, Cu at zero, AtlasS2'
_diffrn_measurement_method '\w scans'
_diffrn_orient_matrix_type 'CrysAlisPro convention (1999,Acta A55,543-557)'
_diffrn_orient_matrix_UB_11 0.0547180000
_diffrn_orient_matrix_UB_12 -0.0312053000
_diffrn_orient_matrix_UB_13 0.0302810000
_diffrn_orient_matrix_UB_21 -0.0522828000
_diffrn_orient_matrix_UB_22 -0.0466283000
_diffrn_orient_matrix_UB_23 0.0006207000
_diffrn_orient_matrix_UB_31 0.0264139000
_diffrn_orient_matrix_UB_32 -0.0275904000
_diffrn_orient_matrix_UB_33 -0.0353432000
_diffrn_radiation_monochromator mirror
_diffrn_radiation_probe x-ray
_diffrn_radiation_type MoK\a
_diffrn_radiation_wavelength 0.71073
_diffrn_reflns_av_R_equivalents 0.0434
_diffrn_reflns_av_unetI/netI 0.0508
_diffrn_reflns_Laue_measured_fraction_full 0.998
_diffrn_reflns_Laue_measured_fraction_max 0.885
_diffrn_reflns_limit_h_max 12
_diffrn_reflns_limit_h_min -11
_diffrn_reflns_limit_k_max 15
_diffrn_reflns_limit_k_min -14
_diffrn_reflns_limit_l_max 20
_diffrn_reflns_limit_l_min -20
_diffrn_reflns_number 11973
_diffrn_reflns_point_group_measured_fraction_full 0.998
_diffrn_reflns_point_group_measured_fraction_max 0.885
_diffrn_reflns_theta_full 25.242
_diffrn_reflns_theta_max 29.511
_diffrn_reflns_theta_min 3.384
_diffrn_source 'micro-focus sealed X-ray tube'
_diffrn_source_type 'SuperNova (Mo) X-ray Source'
_exptl_absorpt_coefficient_mu 0.100
_exptl_absorpt_correction_T_max 1.00000
_exptl_absorpt_correction_T_min 0.06173
_exptl_absorpt_correction_type multi-scan
_exptl_absorpt_process_details
;
CrysAlisPro 1.171.38.43f (Rigaku Oxford Diffraction, 2015)
Empirical absorption correction using spherical harmonics,
 implemented in SCALE3 ABSPACK scaling algorithm.
;
_exptl_crystal_colour colourless
_exptl_crystal_colour_primary colourless
_exptl_crystal_density_diffrn 1.431
_exptl_crystal_description block
_exptl_crystal_F_000 704
_exptl_crystal_size_max 0.16
_exptl_crystal_size_mid 0.14
_exptl_crystal_size_min 0.12
_refine_diff_density_max 0.343
_refine_diff_density_min -0.299
_refine_diff_density_rms 0.061
_refine_ls_extinction_method none
_refine_ls_goodness_of_fit_ref 1.039
_refine_ls_hydrogen_treatment constr
_refine_ls_matrix_type full
_refine_ls_number_parameters 229
_refine_ls_number_reflns 3851
_refine_ls_number_restraints 0
_refine_ls_restrained_S_all 1.039
_refine_ls_R_factor_all 0.0647
_refine_ls_R_factor_gt 0.0484
_refine_ls_shift/su_max 0.000
_refine_ls_shift/su_mean 0.000
_refine_ls_structure_factor_coef Fsqd
_refine_ls_weighting_details 'w=1/[\s^2^(Fo^2^)+(0.0469P)^2^+0.6187P] where P=(Fo^2^+2Fc^2^)/3'
_refine_ls_weighting_scheme calc
_refine_ls_wR_factor_gt 0.1097
_refine_ls_wR_factor_ref 0.1208
_reflns_Friedel_coverage 0.000
_reflns_number_gt 3028
_reflns_number_total 3851
_reflns_threshold_expression 'I > 2\s(I)'
_cod_data_source_file c9ob02193k2.cif
_cod_data_source_block my-4
_cod_database_code 7157170
_shelx_shelxl_version_number 2017/1
_shelx_space_group_comment
;
The symmetry employed for this shelxl refinement is uniquely defined
by the following loop, which should always be used as a source of
symmetry information in preference to the above space-group names.
They are only intended as comments.
;
_reflns_odcompleteness_completeness 99.67
_reflns_odcompleteness_iscentric 1
_reflns_odcompleteness_theta 26.32
_olex2_refinement_description
;
1. Fixed Uiso
 At 1.2 times of:
  All C(H) groups, All C(H,H) groups
 At 1.5 times of:
  All C(H,H,H) groups, All O(H) groups
2.a Secondary CH2 refined with riding coordinates:
 C20(H20A,H20B)
2.b Aromatic/amide H refined with riding coordinates:
 C5(H5), C14(H14), C9(H9), C17(H17), C2(H2), C16(H16), C4(H4), C3(H3A)
2.c Idealised Me refined as rotating group:
 C19(H19A,H19B,H19C), C18(H18A,H18B,H18C)
2.d Idealised tetrahedral OH refined as rotating group:
 O3(H3)
;
_olex2_submission_special_instructions 'No special instructions were received'
_oxdiff_exptl_absorpt_empirical_details
;
Empirical correction (ABSPACK) includes:
- Absorption correction using spherical harmonics
- Frame scaling
- Detector area scaling
;
_oxdiff_exptl_absorpt_empirical_full_max 10.460
_oxdiff_exptl_absorpt_empirical_full_min 0.506

loop_
_space_group_symop_operation_xyz
'x, y, z'
'-x+1/2, y+1/2, -z+1/2'
'-x, -y, -z'
'x-1/2, -y-1/2, z-1/2'

loop_
_atom_site_label
_atom_site_type_symbol
_atom_site_fract_x
_atom_site_fract_y
_atom_site_fract_z
_atom_site_U_iso_or_equiv
_atom_site_adp_type
_atom_site_occupancy
_atom_site_site_symmetry_order
_atom_site_calc_flag
_atom_site_refinement_flags_posn
O1 O 0.86974(12) 0.54085(10) 0.61757(7) 0.0182(2) Uani 1 1 d .
O2 O 0.54700(12) 0.34102(10) 0.70170(7) 0.0207(3) Uani 1 1 d .
O4 O 0.77003(13) 0.29845(10) 0.88173(8) 0.0230(3) Uani 1 1 d .
O3 O 0.98612(12) 0.48715(11) 0.89382(8) 0.0259(3) Uani 1 1 d .
H3 H 0.967724 0.418166 0.903591 0.039 Uiso 1 1 calc GR
N005 N 0.54865(14) 0.39203(11) 0.89701(8) 0.0161(3) Uani 1 1 d .
C6 C 0.65850(16) 0.40692(13) 0.58278(10) 0.0151(3) Uani 1 1 d .
C7 C 0.64068(16) 0.40464(13) 0.67538(10) 0.0151(3) Uani 1 1 d .
C5 C 0.55980(17) 0.34545(13) 0.51723(10) 0.0171(3) Uani 1 1 d .
H5 H 0.483419 0.299066 0.532330 0.021 Uiso 1 1 calc R
C12 C 0.47900(17) 0.50123(13) 0.87215(10) 0.0151(3) Uani 1 1 d .
C14 C 0.52942(17) 0.68069(13) 0.79972(10) 0.0159(3) Uani 1 1 d .
H14 H 0.593453 0.726689 0.773021 0.019 Uiso 1 1 calc R
C1 C 0.77037(17) 0.47587(13) 0.55761(10) 0.0159(3) Uani 1 1 d .
C8 C 0.74099(16) 0.48435(13) 0.73316(10) 0.0150(3) Uani 1 1 d .
C9 C 0.84688(17) 0.54522(14) 0.70133(10) 0.0171(3) Uani 1 1 d .
H9 H 0.909606 0.594394 0.740054 0.021 Uiso 1 1 calc R
C13 C 0.57340(16) 0.56947(13) 0.83037(10) 0.0150(3) Uani 1 1 d .
C17 C 0.33859(17) 0.54101(14) 0.88281(10) 0.0175(3) Uani 1 1 d .
H17 H 0.275844 0.495018 0.910442 0.021 Uiso 1 1 calc R
C11 C 0.68311(17) 0.38263(14) 0.86914(10) 0.0170(3) Uani 1 1 d .
C10 C 0.71588(16) 0.50045(13) 0.82673(10) 0.0148(3) Uani 1 1 d .
C2 C 0.78826(17) 0.48504(14) 0.47036(10) 0.0185(3) Uani 1 1 d .
H2 H 0.864634 0.531228 0.455039 0.022 Uiso 1 1 calc R
C16 C 0.29455(17) 0.65309(14) 0.85045(10) 0.0180(3) Uani 1 1 d .
H16 H 0.200244 0.681520 0.856637 0.022 Uiso 1 1 calc R
C15 C 0.38712(17) 0.72381(13) 0.80920(10) 0.0172(3) Uani 1 1 d .
C4 C 0.57556(18) 0.35353(14) 0.43060(10) 0.0190(3) Uani 1 1 d .
H4 H 0.510287 0.312231 0.387559 0.023 Uiso 1 1 calc R
C3 C 0.68958(18) 0.42374(14) 0.40744(10) 0.0195(3) Uani 1 1 d .
H3A H 0.699025 0.429185 0.348836 0.023 Uiso 1 1 calc R
C19 C 0.33491(18) 0.84375(14) 0.77315(11) 0.0213(3) Uani 1 1 d .
H19A H 0.391136 0.903904 0.808637 0.032 Uiso 1 1 calc GR
H19B H 0.229254 0.852932 0.774064 0.032 Uiso 1 1 calc GR
H19C H 0.351210 0.850522 0.713882 0.032 Uiso 1 1 calc GR
C20 C 0.85289(17) 0.55526(15) 0.88857(10) 0.0191(3) Uani 1 1 d .
H20A H 0.870979 0.633616 0.867737 0.023 Uiso 1 1 calc R
H20B H 0.829238 0.563065 0.946858 0.023 Uiso 1 1 calc R
C18 C 0.47855(19) 0.29638(14) 0.93661(11) 0.0209(3) Uani 1 1 d .
H18A H 0.445145 0.324448 0.988231 0.031 Uiso 1 1 calc GR
H18B H 0.550534 0.234044 0.952389 0.031 Uiso 1 1 calc GR
H18C H 0.393513 0.267237 0.895459 0.031 Uiso 1 1 calc GR

loop_
_atom_site_aniso_label
_atom_site_aniso_U_11
_atom_site_aniso_U_22
_atom_site_aniso_U_33
_atom_site_aniso_U_23
_atom_site_aniso_U_13
_atom_site_aniso_U_12
O1 0.0172(5) 0.0220(6) 0.0163(5) -0.0031(5) 0.0050(4) -0.0051(4)
O2 0.0198(6) 0.0229(6) 0.0203(6) -0.0006(5) 0.0057(4) -0.0059(5)
O4 0.0215(6) 0.0198(6) 0.0282(6) 0.0039(5) 0.0059(5) 0.0050(5)
O3 0.0166(6) 0.0332(7) 0.0271(7) 0.0010(6) 0.0021(5) 0.0022(5)
N005 0.0169(6) 0.0153(6) 0.0168(7) 0.0007(5) 0.0049(5) -0.0007(5)
C6 0.0142(7) 0.0142(7) 0.0172(7) -0.0010(6) 0.0035(6) 0.0017(6)
C7 0.0123(7) 0.0148(7) 0.0185(8) 0.0004(6) 0.0037(6) 0.0034(6)
C5 0.0163(7) 0.0139(7) 0.0212(8) 0.0004(6) 0.0034(6) 0.0001(6)
C12 0.0175(7) 0.0143(7) 0.0130(7) -0.0029(6) 0.0014(6) -0.0011(6)
C14 0.0162(7) 0.0168(7) 0.0147(7) -0.0019(6) 0.0031(6) -0.0028(6)
C1 0.0149(7) 0.0149(7) 0.0177(8) -0.0018(6) 0.0022(6) 0.0014(6)
C8 0.0131(7) 0.0147(7) 0.0176(8) -0.0004(6) 0.0037(6) 0.0032(6)
C9 0.0166(7) 0.0185(8) 0.0165(8) -0.0030(6) 0.0034(6) 0.0002(6)
C13 0.0138(7) 0.0167(7) 0.0141(7) -0.0028(6) 0.0016(5) -0.0016(6)
C17 0.0159(7) 0.0207(8) 0.0165(8) -0.0022(6) 0.0046(6) -0.0035(6)
C11 0.0181(8) 0.0173(7) 0.0151(7) 0.0003(6) 0.0015(6) 0.0000(6)
C10 0.0131(7) 0.0156(7) 0.0159(7) 0.0003(6) 0.0026(6) -0.0001(6)
C2 0.0175(8) 0.0194(8) 0.0202(8) 0.0012(6) 0.0077(6) 0.0001(6)
C16 0.0144(7) 0.0211(8) 0.0185(8) -0.0052(6) 0.0033(6) 0.0013(6)
C15 0.0198(8) 0.0173(7) 0.0138(7) -0.0032(6) 0.0013(6) 0.0013(6)
C4 0.0191(8) 0.0181(8) 0.0190(8) -0.0018(6) 0.0012(6) 0.0005(6)
C3 0.0219(8) 0.0199(8) 0.0174(8) -0.0002(6) 0.0051(6) 0.0034(6)
C19 0.0212(8) 0.0199(8) 0.0233(8) 0.0004(7) 0.0053(6) 0.0043(7)
C20 0.0162(8) 0.0236(8) 0.0176(8) -0.0018(6) 0.0035(6) -0.0001(6)
C18 0.0240(8) 0.0171(8) 0.0224(8) 0.0014(6) 0.0064(6) -0.0035(6)

loop_
_atom_type_symbol
_atom_type_description
_atom_type_scat_dispersion_real
_atom_type_scat_dispersion_imag
_atom_type_scat_source
C C 0.0033 0.0016 'International Tables Vol C Tables 4.2.6.8 and 6.1.1.4'
H H 0.0000 0.0000 'International Tables Vol C Tables 4.2.6.8 and 6.1.1.4'
N N 0.0061 0.0033 'International Tables Vol C Tables 4.2.6.8 and 6.1.1.4'
O O 0.0106 0.0060 'International Tables Vol C Tables 4.2.6.8 and 6.1.1.4'

loop_
_geom_angle_atom_site_label_1
_geom_angle_atom_site_label_2
_geom_angle_atom_site_label_3
_geom_angle
C9 O1 C1 118.13(12)
C20 O3 H3 109.5
C12 N005 C18 124.59(13)
C11 N005 C12 111.01(12)
C11 N005 C18 123.94(13)
C5 C6 C7 121.81(14)
C1 C6 C7 119.98(13)
C1 C6 C5 118.13(14)
O2 C7 C6 122.42(14)
O2 C7 C8 122.78(14)
C8 C7 C6 114.79(13)
C6 C5 H5 119.8
C4 C5 C6 120.37(14)
C4 C5 H5 119.8
C13 C12 N005 109.64(13)
C17 C12 N005 128.71(14)
C17 C12 C13 121.63(14)
C13 C14 H14 120.3
C13 C14 C15 119.44(14)
C15 C14 H14 120.3
O1 C1 C6 121.77(13)
O1 C1 C2 115.88(13)
C6 C1 C2 122.35(14)
C7 C8 C10 118.34(13)
C9 C8 C7 119.57(14)
C9 C8 C10 122.01(13)
O1 C9 H9 117.3
C8 C9 O1 125.34(14)
C8 C9 H9 117.3
C12 C13 C10 108.91(13)
C14 C13 C12 120.43(14)
C14 C13 C10 130.66(13)
C12 C17 H17 121.3
C12 C17 C16 117.37(14)
C16 C17 H17 121.3
O4 C11 N005 126.04(14)
O4 C11 C10 125.13(14)
N005 C11 C10 108.59(12)
C8 C10 C11 112.13(12)
C8 C10 C20 113.40(12)
C13 C10 C8 112.03(12)
C13 C10 C11 101.66(12)
C13 C10 C20 110.70(12)
C11 C10 C20 106.16(12)
C1 C2 H2 120.9
C3 C2 C1 118.20(14)
C3 C2 H2 120.9
C17 C16 H16 118.9
C15 C16 C17 122.29(14)
C15 C16 H16 118.9
C14 C15 C19 120.12(14)
C16 C15 C14 118.82(14)
C16 C15 C19 121.04(14)
C5 C4 H4 120.0
C5 C4 C3 120.07(15)
C3 C4 H4 120.0
C2 C3 C4 120.88(15)
C2 C3 H3A 119.6
C4 C3 H3A 119.6
C15 C19 H19A 109.5
C15 C19 H19B 109.5
C15 C19 H19C 109.5
H19A C19 H19B 109.5
H19A C19 H19C 109.5
H19B C19 H19C 109.5
O3 C20 C10 112.72(13)
O3 C20 H20A 109.0
O3 C20 H20B 109.0
C10 C20 H20A 109.0
C10 C20 H20B 109.0
H20A C20 H20B 107.8
N005 C18 H18A 109.5
N005 C18 H18B 109.5
N005 C18 H18C 109.5
H18A C18 H18B 109.5
H18A C18 H18C 109.5
H18B C18 H18C 109.5

loop_
_geom_bond_atom_site_label_1
_geom_bond_atom_site_label_2
_geom_bond_distance
O1 C1 1.3784(18)
O1 C9 1.3527(18)
O2 C7 1.2357(18)
O4 C11 1.2275(18)
O3 H3 0.8200
O3 C20 1.4169(19)
N005 C12 1.4098(19)
N005 C11 1.363(2)
N005 C18 1.4482(19)
C6 C7 1.474(2)
C6 C5 1.405(2)
C6 C1 1.388(2)
C7 C8 1.462(2)
C5 H5 0.9300
C5 C4 1.379(2)
C12 C13 1.395(2)
C12 C17 1.381(2)
C14 H14 0.9300
C14 C13 1.380(2)
C14 C15 1.405(2)
C1 C2 1.395(2)
C8 C9 1.343(2)
C8 C10 1.520(2)
C9 H9 0.9300
C13 C10 1.513(2)
C17 H17 0.9300
C17 C16 1.397(2)
C11 C10 1.542(2)
C10 C20 1.546(2)
C2 H2 0.9300
C2 C3 1.380(2)
C16 H16 0.9300
C16 C15 1.395(2)
C15 C19 1.513(2)
C4 H4 0.9300
C4 C3 1.398(2)
C3 H3A 0.9300
C19 H19A 0.9600
C19 H19B 0.9600
C19 H19C 0.9600
C20 H20A 0.9700
C20 H20B 0.9700
C18 H18A 0.9600
C18 H18B 0.9600
C18 H18C 0.9600
